data_4130426
loop_
_publ_author_name
'Branzea, Diana G.'
'Pop, Flavia'
'Auban-Senzier, Pascale'
'Cl\'erac, Rodolphe'
'Alemany, Pere'
'Canadell, Enric'
'Avarvari, Narcis'

_publ_section_title
;
 Localization versus Delocalization in Chiral Single Component Conductors
 of Gold Bis(dithiolene) Complexes.
;
_journal_issue 21
_journal_name_full 'Journal of the American Chemical Society'
_journal_page_first 6838
_journal_page_last 6851
_journal_paper_doi 10.1021/jacs.6b03342
_journal_volume 138
_journal_year 2016
_chemical_absolute_configuration syn
_chemical_formula_moiety 'C12 H16 Au S8'
_chemical_formula_sum 'C12 H16 Au S8'
_chemical_formula_weight 613.69
_space_group_IT_number 1
_space_group_name_Hall 'P 1'
_space_group_name_H-M_alt 'P 1'
_symmetry_cell_setting triclinic
_symmetry_space_group_name_H-M 'P 1'
_atom_sites_solution_hydrogens geom
_atom_sites_solution_primary direct
_atom_sites_solution_secondary difmap
_audit_creation_method SHELXL-97
_cell_angle_alpha 73.394(5)
_cell_angle_beta 74.625(5)
_cell_angle_gamma 73.189(5)
_cell_formula_units_Z 1
_cell_length_a 6.957(5)
_cell_length_b 7.938(5)
_cell_length_c 9.378(5)
_cell_measurement_reflns_used 2638
_cell_measurement_temperature 293(2)
_cell_measurement_theta_max 28.00
_cell_measurement_theta_min 3.60
_cell_volume 465.6(5)
_computing_cell_refinement 'Dirax/lsq (Duisenberg & Schreurs, 1989-2000)'
_computing_data_collection KappaCCD
_computing_data_reduction 'Denzo and Scalepak'
_computing_structure_refinement 'SHELXL-97 (Sheldrick, 1997)'
_computing_structure_solution 'SHELXS-97 (Sheldrick, 1997)'
_diffrn_ambient_temperature 293(2)
_diffrn_measured_fraction_theta_full 0.997
_diffrn_measured_fraction_theta_max 0.997
_diffrn_measurement_device_type area_detector
_diffrn_measurement_method CCD
_diffrn_radiation_monochromator graphite
_diffrn_radiation_source 'fine-focus sealed tube'
_diffrn_radiation_type MoK\a
_diffrn_radiation_wavelength 0.71073
_diffrn_reflns_av_R_equivalents 0.0639
_diffrn_reflns_av_sigmaI/netI 0.1125
_diffrn_reflns_limit_h_max 9
_diffrn_reflns_limit_h_min -9
_diffrn_reflns_limit_k_max 10
_diffrn_reflns_limit_k_min -10
_diffrn_reflns_limit_l_max 12
_diffrn_reflns_limit_l_min -12
_diffrn_reflns_number 10531
_diffrn_reflns_theta_full 28.00
_diffrn_reflns_theta_max 28.00
_diffrn_reflns_theta_min 3.60
_exptl_absorpt_coefficient_mu 8.785
_exptl_absorpt_correction_T_max 0.7460
_exptl_absorpt_correction_T_min 0.4957
_exptl_absorpt_correction_type multi-scan
_exptl_absorpt_process_details sadabs
_exptl_crystal_colour black
_exptl_crystal_density_diffrn 2.189
_exptl_crystal_density_meas ?
_exptl_crystal_density_method 'not measured'
_exptl_crystal_description needle
_exptl_crystal_F_000 295
_exptl_crystal_size_max 0.08
_exptl_crystal_size_mid 0.023
_exptl_crystal_size_min 0.02
_refine_diff_density_max 0.849
_refine_diff_density_min -1.328
_refine_diff_density_rms 0.210
_refine_ls_abs_structure_details 'Flack H D (1983), Acta Cryst. A39, 876-881'
_refine_ls_abs_structure_Flack 0.021(18)
_refine_ls_extinction_method none
_refine_ls_goodness_of_fit_ref 1.010
_refine_ls_hydrogen_treatment constr
_refine_ls_matrix_type full
_refine_ls_number_parameters 190
_refine_ls_number_reflns 4278
_refine_ls_number_restraints 3
_refine_ls_restrained_S_all 1.010
_refine_ls_R_factor_all 0.0784
_refine_ls_R_factor_gt 0.0454
_refine_ls_shift/su_max 0.081
_refine_ls_shift/su_mean 0.008
_refine_ls_structure_factor_coef Fsqd
_refine_ls_weighting_details 'calc w=1/[\s^2^(Fo^2^)+(0.0134P)^2^+0.0000P] where P=(Fo^2^+2Fc^2^)/3'
_refine_ls_weighting_scheme calc
_refine_ls_wR_factor_gt 0.0625
_refine_ls_wR_factor_ref 0.0678
_reflns_number_gt 3293
_reflns_number_total 4278
_reflns_threshold_expression >2sigma(I)
_cod_data_source_file ja6b03342_si_002.cif
_cod_data_source_block 1b_250K
_cod_depositor_comments
;
The following automatic conversions were performed:

data item '_symmetry_cell_setting' value 'Triclinic' was changed to
'triclinic' in accordance with the
/home/saulius/struct/COD-crude-data/automatic-downloads/DataCite-retrospective/ACS/depositions/lib/dictionaries/cif_core.dic
dictionary named 'cif_core.dic' version 2.4.2 last updated on
2011-04-26.

data item '_exptl_crystal_density_meas' value 'not measured' was
changed to '?' -- the value is perceived as not measured.

Automatic conversion script
Id: cif_fix_values 6909 2019-04-08 15:41:33Z antanas 
;
_cod_original_sg_symbol_H-M P1
_cod_database_code 4130426

loop_
_symmetry_equiv_pos_as_xyz
'x, y, z'

loop_
_atom_site_label
_atom_site_type_symbol
_atom_site_fract_x
_atom_site_fract_y
_atom_site_fract_z
_atom_site_U_iso_or_equiv
_atom_site_adp_type
_atom_site_occupancy
_atom_site_symmetry_multiplicity
_atom_site_calc_flag
_atom_site_refinement_flags
C1 C 0.712(3) 1.198(2) -0.132(2) 0.035(4) Uani 1 1 d .
H01A H 0.5756 1.2710 -0.1353 0.052 Uiso 1 1 calc R
H01B H 0.7286 1.0905 -0.1659 0.052 Uiso 1 1 calc R
H01C H 0.8095 1.2653 -0.1974 0.052 Uiso 1 1 calc R
C2 C 1.127(2) 1.126(2) -0.0648(19) 0.037(4) Uani 1 1 d .
H01D H 1.2592 1.0519 -0.0509 0.056 Uiso 1 1 calc R
H01E H 1.1136 1.2436 -0.0484 0.056 Uiso 1 1 calc R
H01F H 1.1113 1.1387 -0.1663 0.056 Uiso 1 1 calc R
C3 C 0.7475(16) 1.1458(14) 0.0338(10) 0.027(2) Uani 1 1 d .
H03 H 0.7225 1.2569 0.0686 0.033 Uiso 1 1 calc R
C4 C 0.9577(16) 1.0376(15) 0.0507(11) 0.032(3) Uani 1 1 d .
H04 H 0.9732 0.9194 0.0304 0.038 Uiso 1 1 calc R
C5 C 0.613(2) 0.939(2) 0.3366(18) 0.017(4) Uani 1 1 d .
C6 C 0.802(3) 0.929(3) 0.368(2) 0.023(5) Uani 1 1 d .
C7 C 0.297(3) 0.591(3) 1.024(2) 0.023(5) Uani 1 1 d .
C8 C 0.459(3) 0.601(2) 1.062(2) 0.033(5) Uani 1 1 d .
C9 C 0.1774(15) 0.3867(14) 1.3338(11) 0.026(2) Uani 1 1 d .
H09 H 0.2685 0.2723 1.3141 0.032 Uiso 1 1 calc R
C10 C 0.2984(17) 0.4829(14) 1.3838(11) 0.029(3) Uani 1 1 d .
H10 H 0.2103 0.6003 1.3982 0.035 Uiso 1 1 calc R
C11 C -0.013(3) 0.341(2) 1.457(2) 0.039(4) Uani 1 1 d .
H01G H -0.0829 0.2796 1.4189 0.059 Uiso 1 1 calc R
H01H H -0.1051 0.4509 1.4788 0.059 Uiso 1 1 calc R
H01I H 0.0305 0.2649 1.5474 0.059 Uiso 1 1 calc R
C12 C 0.368(3) 0.378(3) 1.536(2) 0.048(5) Uani 1 1 d .
H12A H 0.4424 0.4456 1.5626 0.073 Uiso 1 1 calc R
H12B H 0.4557 0.2623 1.5243 0.073 Uiso 1 1 calc R
H12C H 0.2506 0.3609 1.6145 0.073 Uiso 1 1 calc R
S1 S 0.5560(8) 1.0160(8) 0.1537(6) 0.0348(14) Uani 1 1 d .
S2 S 1.0166(8) 0.9982(8) 0.2404(7) 0.0351(14) Uani 1 1 d .
S3 S 0.4208(8) 0.8588(8) 0.4755(6) 0.0324(15) Uani 1 1 d .
S4 S 0.8462(8) 0.8551(8) 0.5583(6) 0.0347(15) Uani 1 1 d .
S5 S 0.2523(8) 0.6694(7) 0.8379(6) 0.0286(14) Uani 1 1 d .
S6 S 0.6731(8) 0.6748(7) 0.9239(6) 0.0304(14) Uani 1 1 d .
S7 S 0.0845(8) 0.5157(8) 1.1577(6) 0.0319(14) Uani 1 1 d .
S8 S 0.5308(8) 0.5230(8) 1.2464(6) 0.0343(14) Uani 1 1 d .
Au1 Au 0.5480(3) 0.7643(3) 0.6997(2) 0.02544(10) Uani 1 1 d .

loop_
_atom_site_aniso_label
_atom_site_aniso_U_11
_atom_site_aniso_U_22
_atom_site_aniso_U_33
_atom_site_aniso_U_23
_atom_site_aniso_U_13
_atom_site_aniso_U_12
C1 0.027(8) 0.057(9) 0.022(8) -0.003(6) -0.003(6) -0.019(6)
C2 0.032(7) 0.054(10) 0.020(7) 0.006(7) -0.004(6) -0.017(7)
C3 0.048(7) 0.029(6) 0.005(5) -0.004(5) -0.003(4) -0.010(6)
C4 0.044(7) 0.035(7) 0.023(6) -0.008(5) 0.005(5) -0.027(6)
C5 0.012(7) 0.025(8) 0.016(8) -0.010(7) -0.013(6) 0.005(6)
C6 0.034(11) 0.022(10) 0.014(9) -0.006(8) -0.005(8) -0.005(9)
C7 0.026(10) 0.028(10) 0.008(8) -0.005(8) 0.012(8) -0.008(9)
C8 0.044(11) 0.016(8) 0.020(10) -0.004(7) 0.025(8) -0.009(8)
C9 0.030(6) 0.023(6) 0.022(6) 0.001(5) -0.001(4) -0.008(5)
C10 0.035(6) 0.030(6) 0.023(6) -0.016(5) 0.011(5) -0.013(5)
C11 0.055(9) 0.047(10) 0.022(7) -0.012(6) -0.001(6) -0.021(7)
C12 0.070(12) 0.066(11) 0.017(8) 0.008(7) -0.018(8) -0.037(9)
S1 0.033(3) 0.052(3) 0.016(3) -0.003(2) 0.002(2) -0.016(3)
S2 0.029(3) 0.050(3) 0.024(3) -0.004(3) 0.000(2) -0.014(3)
S3 0.033(3) 0.054(4) 0.011(3) 0.000(3) -0.007(2) -0.016(3)
S4 0.029(3) 0.055(4) 0.019(3) -0.001(3) -0.003(2) -0.017(3)
S5 0.031(3) 0.041(4) 0.017(3) -0.007(3) -0.003(2) -0.015(3)
S6 0.023(3) 0.042(3) 0.026(3) -0.005(3) 0.000(2) -0.015(3)
S7 0.029(3) 0.049(3) 0.018(3) 0.004(2) -0.005(2) -0.019(3)
S8 0.025(3) 0.061(4) 0.019(3) -0.003(3) -0.008(2) -0.015(3)
Au1 0.02841(17) 0.03016(17) 0.01629(16) -0.00407(12) -0.00141(11) -0.00848(13)

loop_
_atom_type_symbol
_atom_type_description
_atom_type_scat_dispersion_real
_atom_type_scat_dispersion_imag
_atom_type_scat_source
C C 0.0033 0.0016 'International Tables Vol C Tables 4.2.6.8 and 6.1.1.4'
H H 0.0000 0.0000 'International Tables Vol C Tables 4.2.6.8 and 6.1.1.4'
S S 0.1246 0.1234 'International Tables Vol C Tables 4.2.6.8 and 6.1.1.4'
Au Au -2.0133 8.8022 'International Tables Vol C Tables 4.2.6.8 and 6.1.1.4'

loop_
_geom_angle_atom_site_label_1
_geom_angle_atom_site_label_2
_geom_angle_atom_site_label_3
_geom_angle
C4 C3 C1 113.9(10)
C4 C3 S1 109.7(7)
C1 C3 S1 107.4(8)
C3 C4 C2 112.2(10)
C3 C4 S2 115.1(8)
C2 C4 S2 106.1(8)
C6 C5 S3 121.7(13)
C6 C5 S1 123.9(14)
S3 C5 S1 114.2(8)
C5 C6 S2 127.8(15)
C5 C6 S4 121.3(14)
S2 C6 S4 110.7(11)
C8 C7 S5 123.1(14)
C8 C7 S7 124.1(16)
S5 C7 S7 112.6(12)
C7 C8 S6 123.0(15)
C7 C8 S8 128.7(14)
S6 C8 S8 107.9(11)
C10 C9 C11 113.3(10)
C10 C9 S7 113.2(7)
C11 C9 S7 107.1(9)
C9 C10 C12 113.1(10)
C9 C10 S8 113.6(7)
C12 C10 S8 105.9(10)
C5 S1 C3 107.1(7)
C6 S2 C4 104.2(8)
C5 S3 Au1 105.2(6)
C6 S4 Au1 103.5(7)
C7 S5 Au1 103.4(7)
C8 S6 Au1 101.6(7)
C7 S7 C9 107.0(8)
C8 S8 C10 105.9(7)
S5 Au1 S4 178.9(3)
S5 Au1 S6 88.5(2)
S4 Au1 S6 91.97(19)
S5 Au1 S3 91.58(19)
S4 Au1 S3 87.9(2)
S6 Au1 S3 179.1(3)

loop_
_geom_bond_atom_site_label_1
_geom_bond_atom_site_label_2
_geom_bond_distance
C1 C3 1.56(2)
C2 C4 1.555(17)
C3 C4 1.490(15)
C3 S1 1.855(11)
C4 S2 1.851(12)
C5 C6 1.40(2)
C5 S3 1.727(17)
C5 S1 1.759(17)
C6 S2 1.76(2)
C6 S4 1.79(2)
C7 C8 1.30(3)
C7 S5 1.76(2)
C7 S7 1.790(19)
C8 S6 1.812(18)
C8 S8 1.82(2)
C9 C10 1.516(13)
C9 C11 1.565(19)
C9 S7 1.847(11)
C10 C12 1.56(2)
C10 S8 1.826(11)
S3 Au1 2.338(6)
S4 Au1 2.333(6)
S5 Au1 2.325(5)
S6 Au1 2.333(6)
